data_4301821
loop_
_publ_author_name
'Chengfu Pi'
'Li Wan'
'Weiping Liu'
'Zaifu Pan'
'Haoyu Wu'
'Yunhua Wang'
'Wenjun Zheng'
'Linhong Weng'
'Zhenxia Chen'
'Limin Wu'

_publ_section_title
;
1,2,4-Diazaphospholide Complexes of Barium: Mechanism of Formation and
Crystallographic Characterization
;
_journal_name_full 'Inorganic Chemistry'
_journal_page_first 2967
_journal_page_last 2975
_journal_paper_doi 10.1021/ic802157g
_journal_volume 48
_journal_year 2009
_chemical_formula_sum 'C36 H44 Ba N4 O4 P2 S4'
_chemical_formula_weight 924.27
_chemical_name_systematic
; 
 ? 
;
_space_group_IT_number 88
_symmetry_cell_setting tetragonal
_symmetry_space_group_name_Hall '-I 4ad'
_symmetry_space_group_name_H-M 'I 41/a :2'
_atom_sites_solution_hydrogens geom
_atom_sites_solution_primary direct
_atom_sites_solution_secondary difmap
_audit_creation_method SHELXL-97
_cell_angle_alpha 90.00
_cell_angle_beta 90.00
_cell_angle_gamma 90.00
_cell_formula_units_Z 4
_cell_length_a 15.236(4)
_cell_length_b 15.236(4)
_cell_length_c 18.958(8)
_cell_measurement_reflns_used 920
_cell_measurement_temperature 293(2)
_cell_measurement_theta_max 20.076
_cell_measurement_theta_min 2.674
_cell_volume 4401(2)
_computing_cell_refinement 'Bruker SMART'
_computing_data_collection 'Bruker SMART'
_computing_data_reduction 'Bruker SHELXTL'
_computing_molecular_graphics 'Bruker SHELXTL'
_computing_publication_material 'Bruker SHELXTL'
_computing_structure_refinement 'SHELXL-97 (Sheldrick, 1997)'
_computing_structure_solution 'SHELXS-97 (Sheldrick, 1990)'
_diffrn_ambient_temperature 293(2)
_diffrn_measured_fraction_theta_full 0.997
_diffrn_measured_fraction_theta_max 0.997
_diffrn_measurement_device_type 'CCD area detector'
_diffrn_measurement_method 'phi and omega scans'
_diffrn_radiation_monochromator graphite
_diffrn_radiation_source 'fine-focus sealed tube'
_diffrn_radiation_type MoK\a
_diffrn_radiation_wavelength 0.71073
_diffrn_reflns_av_R_equivalents 0.0660
_diffrn_reflns_av_sigmaI/netI 0.0514
_diffrn_reflns_limit_h_max 16
_diffrn_reflns_limit_h_min -18
_diffrn_reflns_limit_k_max 18
_diffrn_reflns_limit_k_min -16
_diffrn_reflns_limit_l_max 20
_diffrn_reflns_limit_l_min -23
_diffrn_reflns_number 8994
_diffrn_reflns_theta_full 26.00
_diffrn_reflns_theta_max 26.00
_diffrn_reflns_theta_min 1.71
_exptl_absorpt_coefficient_mu 1.204
_exptl_absorpt_correction_T_max 0.9422
_exptl_absorpt_correction_T_min 0.7947
_exptl_absorpt_correction_type multi-scan
_exptl_absorpt_process_details sadabs
_exptl_crystal_colour colorless
_exptl_crystal_density_diffrn 1.395
_exptl_crystal_density_method 'not measured'
_exptl_crystal_description block
_exptl_crystal_F_000 1880
_exptl_crystal_size_max 0.20
_exptl_crystal_size_mid 0.12
_exptl_crystal_size_min 0.05
_refine_diff_density_max 0.418
_refine_diff_density_min -0.583
_refine_diff_density_rms 0.080
_refine_ls_extinction_method none
_refine_ls_goodness_of_fit_ref 0.962
_refine_ls_hydrogen_treatment constr
_refine_ls_matrix_type full
_refine_ls_number_parameters 111
_refine_ls_number_reflns 2158
_refine_ls_number_restraints 16
_refine_ls_restrained_S_all 0.972
_refine_ls_R_factor_all 0.0752
_refine_ls_R_factor_gt 0.0528
_refine_ls_shift/su_max 0.000
_refine_ls_shift/su_mean 0.000
_refine_ls_structure_factor_coef Fsqd
_refine_ls_weighting_details 'calc w=1/[\s^2^(Fo^2^)+(0.0941P)^2^+0.0000P] where P=(Fo^2^+2Fc^2^)/3'
_refine_ls_weighting_scheme calc
_refine_ls_wR_factor_gt 0.1418
_refine_ls_wR_factor_ref 0.1550
_reflns_number_gt 1328
_reflns_number_total 2158
_reflns_threshold_expression >2sigma(I)
_cod_data_source_file ic802157g_si_002.cif
_cod_data_source_block f80702a
_cod_depositor_comments
;
The following automatic conversions were performed:
'_symmetry_cell_setting' value 'Tetragonal' changed to 'tetragonal'
according to '/home/saulius/struct/CIF-dictionaries/cif_core.dic'
dictionary named 'cif_core.dic' version 2.4.1 from 2010-06-29.

Automatic conversion script
Id: cif_fix_enum 1527 2010-12-29 10:47:43Z saulius 
;
_cod_original_sg_symbol_H-M 'I 41/a'
_cod_database_code 4301821

loop_
_symmetry_equiv_pos_as_xyz
'x, y, z'
'-x+1/2, -y, z+1/2'
'-y+3/4, x+1/4, z+1/4'
'y+3/4, -x+3/4, z+3/4'
'x+1/2, y+1/2, z+1/2'
'-x+1, -y+1/2, z+1'
'-y+5/4, x+3/4, z+3/4'
'y+5/4, -x+5/4, z+5/4'
'-x, -y, -z'
'x-1/2, y, -z-1/2'
'y-3/4, -x-1/4, -z-1/4'
'-y-3/4, x-3/4, -z-3/4'
'-x+1/2, -y+1/2, -z+1/2'
'x, y+1/2, -z'
'y-1/4, -x+1/4, -z+1/4'
'-y-1/4, x-1/4, -z-1/4'

loop_
_atom_site_label
_atom_site_type_symbol
_atom_site_fract_x
_atom_site_fract_y
_atom_site_fract_z
_atom_site_U_iso_or_equiv
_atom_site_adp_type
_atom_site_occupancy
_atom_site_symmetry_multiplicity
_atom_site_calc_flag
_atom_site_refinement_flags
_atom_site_disorder_assembly
_atom_site_disorder_group
Ba1 Ba 0.5000 0.2500 0.3750 0.0815(3) Uani 1 4 d S . .
P1 P 0.5000 0.2500 0.65173(13) 0.1100(7) Uani 1 2 d S . .
N1 N 0.4560(3) 0.2606(3) 0.5202(3) 0.1060(14) Uani 1 1 d . . .
C1 C 0.4234(4) 0.2680(3) 0.5842(3) 0.0903(14) Uani 1 1 d . . .
C2 C 0.3307(3) 0.2886(4) 0.5922(3) 0.1067(17) Uani 1 1 d G A .
C3 C 0.2962(4) 0.3056(4) 0.6587(2) 0.176(4) Uani 1 1 d G . .
H3 H 0.3324 0.3038 0.6982 0.211 Uiso 1 1 calc R A .
C4 C 0.2076(5) 0.3254(5) 0.6662(4) 0.212(6) Uani 1 1 d G A .
H4 H 0.1845 0.3368 0.7107 0.255 Uiso 1 1 calc R . .
C5 C 0.1535(3) 0.3281(5) 0.6072(5) 0.183(5) Uani 1 1 d G . .
H5 H 0.0942 0.3414 0.6122 0.220 Uiso 1 1 calc R A .
C6 C 0.1880(4) 0.3112(5) 0.5407(4) 0.176(4) Uani 1 1 d G A .
H6 H 0.1518 0.3130 0.5012 0.211 Uiso 1 1 calc R . .
C7 C 0.2766(4) 0.2914(4) 0.5332(2) 0.154(3) Uani 1 1 d G . .
H7 H 0.2996 0.2800 0.4887 0.184 Uiso 1 1 calc R A .
O1 O 0.3475(8) 0.1682(9) 0.3716(6) 0.142(4) Uiso 0.505(11) 1 d PD A 1
S1 S 0.2915(3) 0.0984(4) 0.3399(4) 0.167(3) Uani 0.505(11) 1 d PDU A 1
C9 C 0.2333(19) 0.1627(18) 0.2770(15) 0.37(3) Uiso 0.505(11) 1 d PDU A 1
H9A H 0.2729 0.1819 0.2407 0.560 Uiso 0.505(11) 1 calc PR A 1
H9B H 0.2081 0.2129 0.2999 0.560 Uiso 0.505(11) 1 calc PR A 1
H9C H 0.1874 0.1280 0.2563 0.560 Uiso 0.505(11) 1 calc PR A 1
C8 C 0.2070(12) 0.0777(15) 0.3996(12) 0.184(8) Uiso 0.505(11) 1 d PD A 1
H8A H 0.2220 0.0279 0.4282 0.276 Uiso 0.505(11) 1 calc PR A 1
H8B H 0.1538 0.0657 0.3743 0.276 Uiso 0.505(11) 1 calc PR A 1
H8C H 0.1986 0.1281 0.4293 0.276 Uiso 0.505(11) 1 calc PR A 1
O1' O 0.3636(6) 0.1286(8) 0.3829(5) 0.118(3) Uiso 0.495(11) 1 d PD A 2
S1' S 0.2641(4) 0.1472(7) 0.3732(6) 0.256(6) Uani 0.495(11) 1 d PD A 2
C9' C 0.2340(16) 0.076(2) 0.3050(14) 0.312(19) Uiso 0.495(11) 1 d PD A 2
H9'1 H 0.2555 0.0983 0.2609 0.468 Uiso 0.495(11) 1 calc PR A 2
H9'2 H 0.1712 0.0713 0.3031 0.468 Uiso 0.495(11) 1 calc PR A 2
H9'3 H 0.2589 0.0189 0.3135 0.468 Uiso 0.495(11) 1 calc PR A 2
C8' C 0.2192(17) 0.094(3) 0.4469(15) 0.36(3) Uiso 0.495(11) 1 d PD A 2
H8D H 0.2334 0.1258 0.4889 0.545 Uiso 0.495(11) 1 calc PR A 2
H8E H 0.2430 0.0354 0.4501 0.545 Uiso 0.495(11) 1 calc PR A 2
H8F H 0.1565 0.0903 0.4418 0.545 Uiso 0.495(11) 1 calc PR A 2

loop_
_atom_site_aniso_label
_atom_site_aniso_U_11
_atom_site_aniso_U_22
_atom_site_aniso_U_33
_atom_site_aniso_U_23
_atom_site_aniso_U_13
_atom_site_aniso_U_12
Ba1 0.0862(4) 0.0862(4) 0.0721(4) 0.000 0.000 0.000
P1 0.1274(18) 0.1338(19) 0.0687(12) 0.000 0.000 -0.0013(15)
N1 0.110(3) 0.132(4) 0.075(3) 0.001(3) -0.001(2) 0.003(3)
C1 0.098(4) 0.095(4) 0.078(4) -0.004(3) 0.003(3) -0.001(3)
C2 0.125(5) 0.097(4) 0.097(4) -0.008(3) 0.012(4) -0.013(3)
C3 0.161(8) 0.233(11) 0.134(7) -0.049(7) 0.023(6) 0.002(7)
C4 0.114(7) 0.281(14) 0.241(13) -0.097(11) 0.054(8) 0.012(8)
C5 0.112(6) 0.138(7) 0.301(16) 0.004(8) 0.056(8) 0.012(5)
C6 0.103(6) 0.236(10) 0.187(9) 0.018(8) -0.006(6) 0.037(6)
C7 0.143(7) 0.197(8) 0.121(6) 0.015(6) -0.028(5) 0.021(6)
S1 0.094(3) 0.210(5) 0.197(6) -0.109(4) 0.021(3) -0.024(3)
S1' 0.145(5) 0.311(11) 0.312(11) -0.147(8) 0.088(6) -0.108(6)

loop_
_atom_type_symbol
_atom_type_description
_atom_type_scat_dispersion_real
_atom_type_scat_dispersion_imag
_atom_type_scat_source
C C 0.0033 0.0016 'International Tables Vol C Tables 4.2.6.8 and 6.1.1.4'
H H 0.0000 0.0000 'International Tables Vol C Tables 4.2.6.8 and 6.1.1.4'
O O 0.0106 0.0060 'International Tables Vol C Tables 4.2.6.8 and 6.1.1.4'
N N 0.0061 0.0033 'International Tables Vol C Tables 4.2.6.8 and 6.1.1.4'
P P 0.1023 0.0942 'International Tables Vol C Tables 4.2.6.8 and 6.1.1.4'
Ba Ba -0.3244 2.2819 'International Tables Vol C Tables 4.2.6.8 and 6.1.1.4'
S S 0.1246 0.1234 'International Tables Vol C Tables 4.2.6.8 and 6.1.1.4'

loop_
_geom_angle_atom_site_label_1
_geom_angle_atom_site_label_2
_geom_angle_atom_site_label_3
_geom_angle
_geom_angle_site_symmetry_1
_geom_angle_site_symmetry_3
_geom_angle_publ_flag
O1 Ba1 O1 90.034(12) . 16_656 ?
O1 Ba1 O1 90.037(12) . 11_666 ?
O1 Ba1 O1 177.2(5) 16_656 11_666 ?
O1 Ba1 O1 177.2(5) . 6_554 ?
O1 Ba1 O1 90.032(12) 16_656 6_554 ?
O1 Ba1 O1 90.032(13) 11_666 6_554 ?
O1 Ba1 O1' 14.2(3) . . ?
O1 Ba1 O1' 76.5(3) 16_656 . ?
O1 Ba1 O1' 103.4(3) 11_666 . ?
O1 Ba1 O1' 166.4(3) 6_554 . ?
O1 Ba1 O1' 76.5(3) . 11_666 ?
O1 Ba1 O1' 166.4(3) 16_656 11_666 ?
O1 Ba1 O1' 14.2(3) 11_666 11_666 ?
O1 Ba1 O1' 103.4(3) 6_554 11_666 ?
O1' Ba1 O1' 90.17(2) . 11_666 ?
O1 Ba1 O1' 103.4(3) . 16_656 ?
O1 Ba1 O1' 14.2(3) 16_656 16_656 ?
O1 Ba1 O1' 166.4(3) 11_666 16_656 ?
O1 Ba1 O1' 76.5(3) 6_554 16_656 ?
O1' Ba1 O1' 90.17(2) . 16_656 ?
O1' Ba1 O1' 173.8(4) 11_666 16_656 ?
O1 Ba1 O1' 166.4(3) . 6_554 ?
O1 Ba1 O1' 103.4(3) 16_656 6_554 ?
O1 Ba1 O1' 76.5(3) 11_666 6_554 ?
O1 Ba1 O1' 14.2(3) 6_554 6_554 ?
O1' Ba1 O1' 173.8(4) . 6_554 ?
O1' Ba1 O1' 90.16(2) 11_666 6_554 ?
O1' Ba1 O1' 90.16(2) 16_656 6_554 ?
O1 Ba1 N1 101.8(3) . 6_554 ?
O1 Ba1 N1 79.3(3) 16_656 6_554 ?
O1 Ba1 N1 98.0(3) 11_666 6_554 ?
O1 Ba1 N1 80.9(3) 6_554 6_554 ?
O1' Ba1 N1 94.9(2) . 6_554 ?
O1' Ba1 N1 104.6(2) 11_666 6_554 ?
O1' Ba1 N1 81.5(2) 16_656 6_554 ?
O1' Ba1 N1 79.0(2) 6_554 6_554 ?
O1 Ba1 N1 79.3(3) . 16_656 ?
O1 Ba1 N1 80.9(3) 16_656 16_656 ?
O1 Ba1 N1 101.8(3) 11_666 16_656 ?
O1 Ba1 N1 97.9(3) 6_554 16_656 ?
O1' Ba1 N1 81.5(2) . 16_656 ?
O1' Ba1 N1 94.9(2) 11_666 16_656 ?
O1' Ba1 N1 79.0(2) 16_656 16_656 ?
O1' Ba1 N1 104.6(2) 6_554 16_656 ?
N1 Ba1 N1 160.22(15) 6_554 16_656 ?
O1 Ba1 N1 98.0(3) . 11_666 ?
O1 Ba1 N1 101.8(3) 16_656 11_666 ?
O1 Ba1 N1 80.9(3) 11_666 11_666 ?
O1 Ba1 N1 79.3(3) 6_554 11_666 ?
O1' Ba1 N1 104.6(2) . 11_666 ?
O1' Ba1 N1 79.0(2) 11_666 11_666 ?
O1' Ba1 N1 94.9(2) 16_656 11_666 ?
O1' Ba1 N1 81.5(2) 6_554 11_666 ?
N1 Ba1 N1 160.22(15) 6_554 11_666 ?
N1 Ba1 N1 28.1(2) 16_656 11_666 ?
O1 Ba1 N1 80.9(3) . . ?
O1 Ba1 N1 98.0(3) 16_656 . ?
O1 Ba1 N1 79.3(3) 11_666 . ?
O1 Ba1 N1 101.8(3) 6_554 . ?
O1' Ba1 N1 79.0(2) . . ?
O1' Ba1 N1 81.5(2) 11_666 . ?
O1' Ba1 N1 104.6(2) 16_656 . ?
O1' Ba1 N1 94.9(2) 6_554 . ?
N1 Ba1 N1 28.1(2) 6_554 . ?
N1 Ba1 N1 160.22(15) 16_656 . ?
N1 Ba1 N1 160.22(15) 11_666 . ?
C1 P1 C1 86.3(4) . 6_554 ?
C1 N1 N1 112.8(3) . 6_554 ?
C1 N1 Ba1 171.3(4) . . ?
N1 N1 Ba1 75.94(11) 6_554 . ?
N1 C1 C2 118.7(5) . . ?
N1 C1 P1 114.1(4) . . ?
C2 C1 P1 127.2(4) . . ?
C3 C2 C7 120.0 . . ?
C3 C2 C1 120.1(4) . . ?
C7 C2 C1 119.9(4) . . ?
C2 C3 C4 120.0 . . ?
C2 C3 H3 120.0 . . ?
C4 C3 H3 120.0 . . ?
C5 C4 C3 120.0 . . ?
C5 C4 H4 120.0 . . ?
C3 C4 H4 120.0 . . ?
C4 C5 C6 120.0 . . ?
C4 C5 H5 120.0 . . ?
C6 C5 H5 120.0 . . ?
C7 C6 C5 120.0 . . ?
C7 C6 H6 120.0 . . ?
C5 C6 H6 120.0 . . ?
C6 C7 C2 120.0 . . ?
C6 C7 H7 120.0 . . ?
C2 C7 H7 120.0 . . ?
S1 O1 Ba1 148.4(8) . . ?
O1 S1 C8 106.9(8) . . ?
O1 S1 C9 99.4(9) . . ?
C8 S1 C9 99.6(14) . . ?
S1 C9 H9A 109.5 . . ?
S1 C9 H9B 109.5 . . ?
H9A C9 H9B 109.5 . . ?
S1 C9 H9C 109.5 . . ?
H9A C9 H9C 109.5 . . ?
H9B C9 H9C 109.5 . . ?
S1 C8 H8A 109.5 . . ?
S1 C8 H8B 109.5 . . ?
H8A C8 H8B 109.5 . . ?
S1 C8 H8C 109.5 . . ?
H8A C8 H8C 109.5 . . ?
H8B C8 H8C 109.5 . . ?
S1' O1' Ba1 126.9(7) . . ?
O1' S1' C9' 103.2(9) . . ?
O1' S1' C8' 101.7(10) . . ?
C9' S1' C8' 101.3(18) . . ?
S1' C9' H9'1 109.5 . . ?
S1' C9' H9'2 109.5 . . ?
H9'1 C9' H9'2 109.5 . . ?
S1' C9' H9'3 109.5 . . ?
H9'1 C9' H9'3 109.5 . . ?
H9'2 C9' H9'3 109.5 . . ?
S1' C8' H8D 109.5 . . ?
S1' C8' H8E 109.5 . . ?
H8D C8' H8E 109.5 . . ?
S1' C8' H8F 109.5 . . ?
H8D C8' H8F 109.5 . . ?
H8E C8' H8F 109.5 . . ?

loop_
_geom_bond_atom_site_label_1
_geom_bond_atom_site_label_2
_geom_bond_distance
_geom_bond_site_symmetry_2
_geom_bond_publ_flag
Ba1 O1 2.638(10) . ?
Ba1 O1 2.638(10) 16_656 ?
Ba1 O1 2.638(10) 11_666 ?
Ba1 O1 2.638(10) 6_554 ?
Ba1 O1' 2.786(10) . ?
Ba1 O1' 2.786(10) 11_666 ?
Ba1 O1' 2.786(10) 16_656 ?
Ba1 O1' 2.786(10) 6_554 ?
Ba1 N1 2.837(5) 6_554 ?
Ba1 N1 2.837(5) 16_656 ?
Ba1 N1 2.837(5) 11_666 ?
Ba1 N1 2.837(5) . ?
P1 C1 1.753(6) . ?
P1 C1 1.753(6) 6_554 ?
N1 C1 1.317(7) . ?
N1 N1 1.379(11) 6_554 ?
C1 C2 1.456(7) . ?
C2 C3 1.3900 . ?
C2 C7 1.3900 . ?
C3 C4 1.3900 . ?
C3 H3 0.9300 . ?
C4 C5 1.3900 . ?
C4 H4 0.9300 . ?
C5 C6 1.3900 . ?
C5 H5 0.9300 . ?
C6 C7 1.3900 . ?
C6 H6 0.9300 . ?
C7 H7 0.9300 . ?
O1 S1 1.489(10) . ?
S1 C8 1.744(9) . ?
S1 C9 1.781(9) . ?
C9 H9A 0.9600 . ?
C9 H9B 0.9600 . ?
C9 H9C 0.9600 . ?
C8 H8A 0.9600 . ?
C8 H8B 0.9600 . ?
C8 H8C 0.9600 . ?
O1' S1' 1.553(10) . ?
S1' C9' 1.751(9) . ?
S1' C8' 1.757(9) . ?
C9' H9'1 0.9600 . ?
C9' H9'2 0.9600 . ?
C9' H9'3 0.9600 . ?
C8' H8D 0.9600 . ?
C8' H8E 0.9600 . ?
C8' H8F 0.9600 . ?
